data_7219354
loop_
_publ_author_name
'Lobana, Tarlok Singh'
'Indoria, Shikha Indoria'
'Kaur, Harpreet'
'Arora, Daljit'
'Jassal, Amanpreet K.'
'Jasinski, Jerry P.'

_publ_section_title
;
 Synthesis and structures of 5-Nitro-salicylaldehyde thiosemicarbazonates
 of Copper(II) : molecular spectroscopy, ESI-mass, antimicrobial activity
 and cytotoxicity
;
_journal_name_full 'RSC Adv.'
_journal_paper_doi 10.1039/C4RA15006F
_journal_year 2015
_chemical_formula_moiety 'C20 H18 Cu N6 O3 S, 3(O)'
_chemical_formula_sum 'C20 H24 Cu N6 O6 S'
_chemical_formula_weight 540.05
_chemical_name_systematic
; 
 ? 
;
_space_group_IT_number 2
_symmetry_cell_setting triclinic
_symmetry_space_group_name_Hall '-P 1'
_symmetry_space_group_name_H-M 'P -1'
_atom_sites_solution_hydrogens geom
_atom_sites_solution_primary direct
_atom_sites_solution_secondary difmap
_audit_creation_method SHELXL-97
_audit_update_record
;
2014-12-16 deposited with the CCDC.
2015-01-20 downloaded from the CCDC.
;
_cell_angle_alpha 104.400(13)
_cell_angle_beta 93.284(13)
_cell_angle_gamma 99.663(14)
_cell_formula_units_Z 2
_cell_length_a 8.1557(18)
_cell_length_b 11.023(3)
_cell_length_c 14.092(3)
_cell_measurement_reflns_used 5358
_cell_measurement_temperature 296(2)
_cell_measurement_theta_max 25.96
_cell_measurement_theta_min 2.55
_cell_volume 1203.1(5)
_computing_cell_refinement 'Bruker SAINT'
_computing_data_collection 'Bruker APEX2'
_computing_data_reduction 'Bruker SAINT'
_computing_molecular_graphics 'Bruker SHELXTL'
_computing_publication_material 'Bruker SHELXTL'
_computing_structure_refinement 'SHELXL-97 (Sheldrick, 2008)'
_computing_structure_solution 'Sir-92 (Altomare et al., 1993)'
_diffrn_ambient_temperature 296(2)
_diffrn_measured_fraction_theta_full 0.916
_diffrn_measured_fraction_theta_max 0.916
_diffrn_measurement_device_type 'Bruker APEX-II CCD'
_diffrn_measurement_method '\f and \w scans'
_diffrn_radiation_monochromator graphite
_diffrn_radiation_source 'fine-focus sealed tube'
_diffrn_radiation_type MoK\a
_diffrn_radiation_wavelength 0.71073
_diffrn_reflns_av_R_equivalents 0.1109
_diffrn_reflns_av_sigmaI/netI 0.1355
_diffrn_reflns_limit_h_max 11
_diffrn_reflns_limit_h_min -11
_diffrn_reflns_limit_k_max 13
_diffrn_reflns_limit_k_min -15
_diffrn_reflns_limit_l_max 20
_diffrn_reflns_limit_l_min -20
_diffrn_reflns_number 23381
_diffrn_reflns_theta_full 31.18
_diffrn_reflns_theta_max 31.18
_diffrn_reflns_theta_min 1.50
_exptl_absorpt_coefficient_mu 1.042
_exptl_absorpt_correction_T_max 0.7462
_exptl_absorpt_correction_T_min 0.5656
_exptl_absorpt_correction_type multi-scan
_exptl_absorpt_process_details 'SADABS-2008/1 - Bruker AXS area detector scaling and absorption correction'
_exptl_crystal_colour blue
_exptl_crystal_density_diffrn 1.474
_exptl_crystal_density_method 'not measured'
_exptl_crystal_description Rectangular
_exptl_crystal_F_000 558
_exptl_crystal_size_max 0.13
_exptl_crystal_size_mid 0.09
_exptl_crystal_size_min 0.06
_refine_diff_density_max 0.641
_refine_diff_density_min -0.747
_refine_diff_density_rms 0.136
_refine_ls_extinction_method none
_refine_ls_goodness_of_fit_ref 0.959
_refine_ls_hydrogen_treatment mixed
_refine_ls_matrix_type full
_refine_ls_number_parameters 336
_refine_ls_number_reflns 7133
_refine_ls_number_restraints 6
_refine_ls_restrained_S_all 0.960
_refine_ls_R_factor_all 0.1598
_refine_ls_R_factor_gt 0.0787
_refine_ls_shift/su_max 0.001
_refine_ls_shift/su_mean 0.003
_refine_ls_structure_factor_coef Fsqd
_refine_ls_weighting_details 'calc w=1/[\s^2^(Fo^2^)+(0.1393P)^2^+0.0000P] where P=(Fo^2^+2Fc^2^)/3'
_refine_ls_weighting_scheme calc
_refine_ls_wR_factor_gt 0.2088
_refine_ls_wR_factor_ref 0.2624
_reflns_number_gt 3191
_reflns_number_total 7133
_reflns_threshold_expression >2sigma(I)
_cod_data_source_file c4ra15006f2.cif
_cod_data_source_block 5
_cod_depositor_comments
;
The following automatic conversions were performed:

'_symmetry_cell_setting' value 'Triclinic' changed to 'triclinic'
according to
/usr/data/users/saulius/crontab/automatic-downloads/rss-feeds/RSC/lib/dictionaries/cif_core.dic
dictionary named 'cif_core.dic' version 2.4.2 from 2011-04-26.

'_exptl_absorpt_correction_type' value 'Multi-scan' changed to
'multi-scan' according to
/usr/data/users/saulius/crontab/automatic-downloads/rss-feeds/RSC/lib/dictionaries/cif_core.dic
dictionary named 'cif_core.dic' version 2.4.2 from 2011-04-26.

Automatic conversion script
Id: cif_fix_values 3008 2015-01-20 13:52:24Z robertas 
;
_cod_database_code 7219354

loop_
_symmetry_equiv_pos_as_xyz
'x, y, z'
'-x, -y, -z'

loop_
_atom_site_label
_atom_site_type_symbol
_atom_site_fract_x
_atom_site_fract_y
_atom_site_fract_z
_atom_site_U_iso_or_equiv
_atom_site_adp_type
_atom_site_occupancy
_atom_site_symmetry_multiplicity
_atom_site_calc_flag
_atom_site_refinement_flags
_atom_site_disorder_assembly
_atom_site_disorder_group
C1 C 0.1243(6) 0.9788(5) 0.3133(4) 0.0468(12) Uani 1 1 d . . .
H1 H 0.1039 0.9997 0.2543 0.056 Uiso 1 1 calc R . .
C2 C 0.0423(7) 0.8644(6) 0.3241(5) 0.0598(15) Uani 1 1 d . . .
H2 H -0.0325 0.8087 0.2734 0.072 Uiso 1 1 calc R . .
C3 C 0.0731(8) 0.8345(6) 0.4105(5) 0.0685(17) Uani 1 1 d . . .
H3 H 0.0179 0.7577 0.4192 0.082 Uiso 1 1 calc R . .
C4 C 0.1846(7) 0.9160(5) 0.4853(4) 0.0540(14) Uani 1 1 d . . .
H4 H 0.2074 0.8953 0.5442 0.065 Uiso 1 1 calc R . .
C5 C 0.2619(6) 1.0308(5) 0.4694(4) 0.0397(11) Uani 1 1 d . . .
C6 C 0.3821(6) 1.1279(5) 0.5445(4) 0.0401(11) Uani 1 1 d . . .
C7 C 0.4303(7) 1.1119(6) 0.6365(4) 0.0549(14) Uani 1 1 d . . .
H7 H 0.3881 1.0370 0.6531 0.066 Uiso 1 1 calc R . .
C8 C 0.5415(7) 1.2083(6) 0.7028(4) 0.0616(16) Uani 1 1 d . . .
H8 H 0.5742 1.1988 0.7644 0.074 Uiso 1 1 calc R . .
C9 C 0.6025(7) 1.3168(6) 0.6775(4) 0.0581(15) Uani 1 1 d . . .
H9 H 0.6761 1.3830 0.7217 0.070 Uiso 1 1 calc R . .
C10 C 0.5532(6) 1.3270(5) 0.5850(4) 0.0483(13) Uani 1 1 d . . .
H10 H 0.5971 1.4006 0.5670 0.058 Uiso 1 1 calc R . .
C11 C 0.7035(8) 1.1192(7) 0.0565(4) 0.0628(17) Uani 1 1 d . A .
C12 C 0.8043(7) 1.0995(6) 0.1322(4) 0.0564(15) Uani 1 1 d . . .
H12 H 0.9012 1.0669 0.1194 0.068 Uiso 1 1 calc R . .
C13 C 0.7580(6) 1.1290(6) 0.2260(4) 0.0516(14) Uani 1 1 d . . .
H13 H 0.8254 1.1159 0.2766 0.062 Uiso 1 1 calc R . .
C14 C 0.6116(6) 1.1787(5) 0.2488(4) 0.0407(11) Uani 1 1 d . . .
C15 C 0.5148(6) 1.2006(5) 0.1702(4) 0.0472(13) Uani 1 1 d . . .
C16 C 0.5645(8) 1.1706(7) 0.0751(4) 0.0634(17) Uani 1 1 d . . .
H16 H 0.5015 1.1860 0.0238 0.076 Uiso 1 1 calc R . .
C17 C 0.3674(6) 1.2581(5) 0.1810(4) 0.0474(13) Uani 1 1 d . . .
H17 H 0.3165 1.2718 0.1249 0.057 Uiso 1 1 calc R . .
C18 C 0.1046(6) 1.3926(5) 0.3370(4) 0.0390(11) Uani 1 1 d . . .
C19 C -0.1042(7) 1.4728(6) 0.2467(4) 0.0522(14) Uani 1 1 d . . .
H19A H -0.1326 1.3922 0.1968 0.063 Uiso 1 1 calc R . .
H19B H -0.0265 1.5310 0.2216 0.063 Uiso 1 1 calc R . .
C20 C -0.2598(7) 1.5267(6) 0.2684(5) 0.0617(16) Uani 1 1 d . . .
H20A H -0.3345 1.4706 0.2958 0.092 Uiso 1 1 calc R . .
H20B H -0.3138 1.5348 0.2086 0.092 Uiso 1 1 calc R . .
H20C H -0.2304 1.6090 0.3147 0.092 Uiso 1 1 calc R . .
N1 N 0.2325(5) 1.0613(4) 0.3846(3) 0.0404(9) Uani 1 1 d . . .
N2 N 0.4452(5) 1.2357(4) 0.5204(3) 0.0395(9) Uani 1 1 d . . .
N3 N -0.0258(5) 1.4536(5) 0.3359(3) 0.0494(11) Uani 1 1 d D . .
H3A H -0.078(6) 1.472(5) 0.387(3) 0.059 Uiso 1 1 d D . .
N4 N 0.1656(5) 1.3538(4) 0.2536(3) 0.0425(10) Uani 1 1 d . . .
N5 N 0.3007(4) 1.2919(4) 0.2622(3) 0.0367(9) Uani 1 1 d . . .
N6 N 0.7533(8) 1.0896(7) -0.0428(4) 0.094(2) Uani 1 1 d D . .
O1 O 0.714(6) 1.163(4) -0.092(2) 0.089(5) Uani 0.28(4) 1 d PD A 1
O2 O 0.908(2) 1.086(3) -0.0464(17) 0.084(4) Uani 0.299(19) 1 d PD A 1
O1' O 0.659(2) 1.104(2) -0.1110(8) 0.089(5) Uani 0.72(4) 1 d PD A 2
O2' O 0.8473(15) 1.0120(13) -0.0645(7) 0.084(4) Uani 0.701(19) 1 d PD A 2
O1W O 1.334(4) 1.523(2) 0.0283(10) 0.51(3) Uani 0.925(18) 1 d P B 1
O1W' O 1.08(2) 1.17(2) -0.016(11) 0.51(3) Uani 0.075(18) 1 d P B 2
O3 O 0.5749(4) 1.2038(4) 0.3390(3) 0.0483(9) Uani 1 1 d . . .
O2W O 1.249(6) 1.519(7) 0.040(4) 0.266(13) Uani 0.40(2) 1 d P B 1
O3W O 1.227(3) 1.2751(17) -0.0739(10) 0.142(6) Uani 0.66(2) 1 d P C 1
O2W' O 1.125(4) 1.407(3) 0.026(2) 0.266(13) Uani 0.60(2) 1 d P B 2
O3W' O 1.134(6) 1.310(4) -0.047(2) 0.142(6) Uani 0.34(2) 1 d P B 2
S1 S 0.17968(18) 1.37575(14) 0.45055(10) 0.0502(4) Uani 1 1 d . . .
Cu1 Cu 0.36951(7) 1.25598(5) 0.38632(4) 0.0381(2) Uani 1 1 d . . .

loop_
_atom_site_aniso_label
_atom_site_aniso_U_11
_atom_site_aniso_U_22
_atom_site_aniso_U_33
_atom_site_aniso_U_23
_atom_site_aniso_U_13
_atom_site_aniso_U_12
C1 0.048(3) 0.052(3) 0.043(3) 0.015(2) 0.008(2) 0.015(2)
C2 0.064(4) 0.056(4) 0.055(4) 0.009(3) 0.006(3) 0.009(3)
C3 0.080(4) 0.046(3) 0.074(5) 0.013(3) 0.016(4) -0.001(3)
C4 0.072(4) 0.043(3) 0.053(4) 0.018(3) 0.019(3) 0.014(3)
C5 0.047(3) 0.041(3) 0.040(3) 0.016(2) 0.017(2) 0.020(2)
C6 0.047(3) 0.039(3) 0.043(3) 0.017(2) 0.012(2) 0.020(2)
C7 0.071(4) 0.059(3) 0.049(3) 0.031(3) 0.009(3) 0.024(3)
C8 0.065(4) 0.084(5) 0.040(3) 0.017(3) -0.001(3) 0.026(3)
C9 0.060(3) 0.065(4) 0.045(3) 0.009(3) -0.008(3) 0.014(3)
C10 0.043(3) 0.047(3) 0.059(3) 0.021(3) 0.003(2) 0.011(2)
C11 0.075(4) 0.094(5) 0.037(3) 0.022(3) 0.024(3) 0.051(4)
C12 0.058(3) 0.080(4) 0.051(3) 0.028(3) 0.025(3) 0.044(3)
C13 0.053(3) 0.072(4) 0.046(3) 0.028(3) 0.010(2) 0.033(3)
C14 0.045(3) 0.046(3) 0.039(3) 0.018(2) 0.010(2) 0.018(2)
C15 0.050(3) 0.055(3) 0.045(3) 0.015(2) 0.011(2) 0.027(2)
C16 0.073(4) 0.098(5) 0.040(3) 0.030(3) 0.013(3) 0.052(4)
C17 0.050(3) 0.064(3) 0.037(3) 0.017(2) 0.008(2) 0.030(3)
C18 0.041(3) 0.039(3) 0.044(3) 0.016(2) 0.014(2) 0.014(2)
C19 0.049(3) 0.063(4) 0.051(3) 0.017(3) 0.007(2) 0.025(3)
C20 0.050(3) 0.063(4) 0.072(4) 0.007(3) -0.005(3) 0.029(3)
N1 0.044(2) 0.037(2) 0.046(2) 0.0131(18) 0.0092(18) 0.0166(17)
N2 0.041(2) 0.038(2) 0.042(2) 0.0121(18) 0.0026(18) 0.0113(17)
N3 0.050(3) 0.062(3) 0.048(3) 0.020(2) 0.017(2) 0.033(2)
N4 0.040(2) 0.053(3) 0.043(2) 0.017(2) 0.0065(18) 0.0248(19)
N5 0.033(2) 0.041(2) 0.042(2) 0.0154(18) 0.0064(17) 0.0157(16)
N6 0.105(5) 0.157(6) 0.052(3) 0.038(4) 0.035(3) 0.093(5)
O1 0.123(10) 0.126(13) 0.039(4) 0.020(6) 0.017(4) 0.078(10)
O2 0.092(6) 0.125(10) 0.044(4) 0.002(5) 0.019(4) 0.070(7)
O1' 0.123(10) 0.126(13) 0.039(4) 0.020(6) 0.017(4) 0.078(10)
O2' 0.092(6) 0.125(10) 0.044(4) 0.002(5) 0.019(4) 0.070(7)
O1W 0.99(8) 0.34(2) 0.106(11) 0.135(14) -0.11(2) -0.23(4)
O1W' 0.99(8) 0.34(2) 0.106(11) 0.135(14) -0.11(2) -0.23(4)
O3 0.0428(19) 0.071(2) 0.043(2) 0.0263(18) 0.0119(15) 0.0265(17)
O2W 0.22(2) 0.33(4) 0.32(2) 0.13(3) 0.17(2) 0.13(2)
O3W 0.204(17) 0.166(11) 0.068(7) 0.039(7) -0.029(9) 0.071(10)
O2W' 0.22(2) 0.33(4) 0.32(2) 0.13(3) 0.17(2) 0.13(2)
O3W' 0.204(17) 0.166(11) 0.068(7) 0.039(7) -0.029(9) 0.071(10)
S1 0.0620(8) 0.0587(8) 0.0437(8) 0.0205(6) 0.0173(6) 0.0356(7)
Cu1 0.0430(4) 0.0404(4) 0.0397(4) 0.0176(3) 0.0114(3) 0.0188(3)

loop_
_atom_type_symbol
_atom_type_description
_atom_type_scat_dispersion_real
_atom_type_scat_dispersion_imag
_atom_type_scat_source
C C 0.0033 0.0016 'International Tables Vol C Tables 4.2.6.8 and 6.1.1.4'
H H 0.0000 0.0000 'International Tables Vol C Tables 4.2.6.8 and 6.1.1.4'
N N 0.0061 0.0033 'International Tables Vol C Tables 4.2.6.8 and 6.1.1.4'
O O 0.0106 0.0060 'International Tables Vol C Tables 4.2.6.8 and 6.1.1.4'
S S 0.1246 0.1234 'International Tables Vol C Tables 4.2.6.8 and 6.1.1.4'
Cu Cu 0.3201 1.2651 'International Tables Vol C Tables 4.2.6.8 and 6.1.1.4'

loop_
_geom_angle_atom_site_label_1
_geom_angle_atom_site_label_2
_geom_angle_atom_site_label_3
_geom_angle
N1 C1 C2 122.4(5)
N1 C1 H1 118.8
C2 C1 H1 118.8
C3 C2 C1 118.4(6)
C3 C2 H2 120.8
C1 C2 H2 120.8
C2 C3 C4 121.1(6)
C2 C3 H3 119.5
C4 C3 H3 119.5
C3 C4 C5 117.3(6)
C3 C4 H4 121.4
C5 C4 H4 121.4
N1 C5 C4 122.2(5)
N1 C5 C6 115.1(4)
C4 C5 C6 122.7(5)
N2 C6 C7 120.1(5)
N2 C6 C5 116.7(4)
C7 C6 C5 123.2(5)
C8 C7 C6 119.4(5)
C8 C7 H7 120.3
C6 C7 H7 120.3
C9 C8 C7 119.6(5)
C9 C8 H8 120.2
C7 C8 H8 120.2
C8 C9 C10 118.7(5)
C8 C9 H9 120.7
C10 C9 H9 120.7
N2 C10 C9 122.5(5)
N2 C10 H10 118.7
C9 C10 H10 118.7
C16 C11 C12 120.9(5)
C16 C11 N6 120.1(5)
C12 C11 N6 118.9(5)
C13 C12 C11 118.7(5)
C13 C12 H12 120.6
C11 C12 H12 120.6
C12 C13 C14 122.6(5)
C12 C13 H13 118.7
C14 C13 H13 118.7
O3 C14 C13 119.3(4)
O3 C14 C15 123.7(4)
C13 C14 C15 117.0(5)
C16 C15 C14 119.6(5)
C16 C15 C17 115.9(5)
C14 C15 C17 124.5(5)
C11 C16 C15 121.1(5)
C11 C16 H16 119.4
C15 C16 H16 119.4
N5 C17 C15 125.5(5)
N5 C17 H17 117.2
C15 C17 H17 117.2
N4 C18 N3 117.3(5)
N4 C18 S1 125.6(4)
N3 C18 S1 117.1(4)
N3 C19 C20 110.1(5)
N3 C19 H19A 109.6
C20 C19 H19A 109.6
N3 C19 H19B 109.6
C20 C19 H19B 109.6
H19A C19 H19B 108.2
C19 C20 H20A 109.5
C19 C20 H20B 109.5
H20A C20 H20B 109.5
C19 C20 H20C 109.5
H20A C20 H20C 109.5
H20B C20 H20C 109.5
C1 N1 C5 118.7(4)
C1 N1 Cu1 128.5(4)
C5 N1 Cu1 112.7(3)
C10 N2 C6 119.6(4)
C10 N2 Cu1 121.6(4)
C6 N2 Cu1 118.8(3)
C18 N3 C19 123.5(4)
C18 N3 H3A 120(4)
C19 N3 H3A 115(4)
C18 N4 N5 113.1(4)
C17 N5 N4 113.8(4)
C17 N5 Cu1 124.8(3)
N4 N5 Cu1 121.3(3)
O2' N6 O1' 117.8(10)
O2' N6 O1 127.0(18)
O1' N6 O2 124.6(14)
O1 N6 O2 109(3)
O2' N6 C11 118.8(6)
O1' N6 C11 118.3(7)
O1 N6 C11 113.2(17)
O2 N6 C11 114.0(12)
C14 O3 Cu1 126.8(3)
O2W' O3W' O1W' 111(8)
C18 S1 Cu1 94.34(16)
N5 Cu1 O3 93.04(15)
N5 Cu1 N2 174.95(15)
O3 Cu1 N2 88.55(15)
N5 Cu1 N1 107.92(16)
O3 Cu1 N1 96.88(15)
N2 Cu1 N1 76.62(15)
N5 Cu1 S1 84.96(12)
O3 Cu1 S1 162.80(13)
N2 Cu1 S1 92.11(12)
N1 Cu1 S1 99.99(11)

loop_
_geom_bond_atom_site_label_1
_geom_bond_atom_site_label_2
_geom_bond_distance
C1 N1 1.337(6)
C1 C2 1.373(8)
C1 H1 0.9300
C2 C3 1.360(9)
C2 H2 0.9300
C3 C4 1.375(8)
C3 H3 0.9300
C4 C5 1.393(7)
C4 H4 0.9300
C5 N1 1.339(6)
C5 C6 1.481(7)
C6 N2 1.344(6)
C6 C7 1.395(7)
C7 C8 1.382(8)
C7 H7 0.9300
C8 C9 1.355(9)
C8 H8 0.9300
C9 C10 1.380(7)
C9 H9 0.9300
C10 N2 1.331(6)
C10 H10 0.9300
C11 C16 1.361(7)
C11 C12 1.391(7)
C11 N6 1.452(7)
C12 C13 1.371(7)
C12 H12 0.9300
C13 C14 1.416(7)
C13 H13 0.9300
C14 O3 1.295(6)
C14 C15 1.416(7)
C15 C16 1.398(7)
C15 C17 1.449(7)
C16 H16 0.9300
C17 N5 1.292(6)
C17 H17 0.9300
C18 N4 1.303(6)
C18 N3 1.352(6)
C18 S1 1.745(5)
C19 N3 1.455(7)
C19 C20 1.504(7)
C19 H19A 0.9700
C19 H19B 0.9700
C20 H20A 0.9600
C20 H20B 0.9600
C20 H20C 0.9600
N1 Cu1 2.241(4)
N2 Cu1 2.031(4)
N3 H3A 0.86(4)
N4 N5 1.405(5)
N5 Cu1 1.959(4)
N6 O2' 1.236(8)
N6 O1' 1.255(10)
N6 O1 1.261(18)
N6 O2 1.271(16)
O1W O2W 0.72(6)
O1W' O3W' 1.70(15)
O3 Cu1 1.961(3)
O2W' O3W' 1.30(4)
S1 Cu1 2.2828(14)

loop_
_geom_torsion_atom_site_label_1
_geom_torsion_atom_site_label_2
_geom_torsion_atom_site_label_3
_geom_torsion_atom_site_label_4
_geom_torsion
N1 C1 C2 C3 -0.1(9)
C1 C2 C3 C4 -0.5(9)
C2 C3 C4 C5 1.1(9)
C3 C4 C5 N1 -1.0(8)
C3 C4 C5 C6 178.9(5)
N1 C5 C6 N2 1.2(6)
C4 C5 C6 N2 -178.7(5)
N1 C5 C6 C7 -178.9(4)
C4 C5 C6 C7 1.2(8)
N2 C6 C7 C8 0.9(8)
C5 C6 C7 C8 -179.0(5)
C6 C7 C8 C9 -0.2(9)
C7 C8 C9 C10 -0.9(9)
C8 C9 C10 N2 1.5(9)
C16 C11 C12 C13 2.1(11)
N6 C11 C12 C13 179.2(6)
C11 C12 C13 C14 0.0(10)
C12 C13 C14 O3 179.6(5)
C12 C13 C14 C15 -1.7(9)
O3 C14 C15 C16 179.9(5)
C13 C14 C15 C16 1.3(8)
O3 C14 C15 C17 2.6(9)
C13 C14 C15 C17 -176.1(5)
C12 C11 C16 C15 -2.5(11)
N6 C11 C16 C15 -179.6(6)
C14 C15 C16 C11 0.8(10)
C17 C15 C16 C11 178.3(6)
C16 C15 C17 N5 179.5(6)
C14 C15 C17 N5 -3.1(9)
C2 C1 N1 C5 0.2(8)
C2 C1 N1 Cu1 -176.6(4)
C4 C5 N1 C1 0.4(7)
C6 C5 N1 C1 -179.5(4)
C4 C5 N1 Cu1 177.7(4)
C6 C5 N1 Cu1 -2.3(5)
C9 C10 N2 C6 -0.9(8)
C9 C10 N2 Cu1 178.0(4)
C7 C6 N2 C10 -0.3(7)
C5 C6 N2 C10 179.6(4)
C7 C6 N2 Cu1 -179.3(4)
C5 C6 N2 Cu1 0.7(6)
N4 C18 N3 C19 2.6(8)
S1 C18 N3 C19 -178.7(4)
C20 C19 N3 C18 171.9(5)
N3 C18 N4 N5 179.8(4)
S1 C18 N4 N5 1.3(6)
C15 C17 N5 N4 175.6(5)
C15 C17 N5 Cu1 -7.0(8)
C18 N4 N5 C17 -177.0(4)
C18 N4 N5 Cu1 5.6(6)
C16 C11 N6 O2' -159.6(10)
C12 C11 N6 O2' 23.3(13)
C16 C11 N6 O1' -5.2(18)
C12 C11 N6 O1' 177.7(16)
C16 C11 N6 O1 31(3)
C12 C11 N6 O1 -146(3)
C16 C11 N6 O2 156.3(18)
C12 C11 N6 O2 -20.9(19)
C13 C14 O3 Cu1 -173.3(4)
C15 C14 O3 Cu1 8.1(7)
N4 C18 S1 Cu1 -5.8(5)
N3 C18 S1 Cu1 175.7(4)
C17 N5 Cu1 O3 12.5(4)
N4 N5 Cu1 O3 -170.3(3)
C17 N5 Cu1 N1 -85.7(4)
N4 N5 Cu1 N1 91.4(3)
C17 N5 Cu1 S1 175.4(4)
N4 N5 Cu1 S1 -7.5(3)
C14 O3 Cu1 N5 -13.3(4)
C14 O3 Cu1 N2 171.5(4)
C14 O3 Cu1 N1 95.1(4)
C14 O3 Cu1 S1 -96.1(5)
C10 N2 Cu1 O3 82.3(4)
C6 N2 Cu1 O3 -98.8(4)
C10 N2 Cu1 N1 179.7(4)
C6 N2 Cu1 N1 -1.4(3)
C10 N2 Cu1 S1 -80.5(4)
C6 N2 Cu1 S1 98.4(3)
C1 N1 Cu1 N5 1.2(4)
C5 N1 Cu1 N5 -175.7(3)
C1 N1 Cu1 O3 -94.2(4)
C5 N1 Cu1 O3 88.9(3)
C1 N1 Cu1 N2 178.9(4)
C5 N1 Cu1 N2 2.0(3)
C1 N1 Cu1 S1 89.1(4)
C5 N1 Cu1 S1 -87.8(3)
C18 S1 Cu1 N5 5.84(19)
C18 S1 Cu1 O3 89.8(4)
C18 S1 Cu1 N2 -178.29(19)
C18 S1 Cu1 N1 -101.51(19)
